data_7110365
loop_
_publ_author_name
'Pan, Long'
'Wang, Xiaotai'
'Noll, Bruce C.'

_publ_section_title
;
 Self-assembly of free-base tetrapyridylporphyrin units by metal ion
 coordination
;
_journal_issue 2
_journal_name_full 'Chemical Communications'
_journal_page_first 157
_journal_paper_doi 10.1039/a807242f
_journal_year 1999
_chemical_formula_sum 'C42 H28 Br4 Cl6 Hg2 N8'
_chemical_formula_weight 1578.24
_chemical_name_systematic
;

 ?

;
_space_group_IT_number 2
_symmetry_cell_setting triclinic
_symmetry_space_group_name_Hall '-P 1'
_symmetry_space_group_name_H-M 'P -1'
_atom_sites_solution_hydrogens geom
_atom_sites_solution_primary direct
_atom_sites_solution_secondary difmap
_audit_creation_method SHELXL-97
_cell_angle_alpha 73.418(9)
_cell_angle_beta 80.316(16)
_cell_angle_gamma 66.294(7)
_cell_formula_units_Z 1
_cell_length_a 9.507(3)
_cell_length_b 11.641(2)
_cell_length_c 12.732(4)
_cell_measurement_reflns_used 4739
_cell_measurement_temperature 171(2)
_cell_measurement_theta_max 31.50
_cell_measurement_theta_min 1.67
_cell_volume 1234.2(6)
_computing_cell_refinement 'Bruker SAINT'
_computing_data_collection 'Bruker SMART'
_computing_data_reduction 'Bruker SHELXTL'
_computing_molecular_graphics 'Bruker SHELXTL'
_computing_publication_material 'Bruker SHELXTL'
_computing_structure_refinement 'SHELXL-97 (Sheldrick, 1997)'
_computing_structure_solution 'SHELXS-97 (Sheldrick, 1990)'
_diffrn_ambient_temperature 171(2)
_diffrn_measured_fraction_theta_full 0.990
_diffrn_measured_fraction_theta_max 0.990
_diffrn_measurement_device_type 'CCD area detector'
_diffrn_measurement_method '\w scans'
_diffrn_radiation_monochromator graphite
_diffrn_radiation_source 'sealed tube'
_diffrn_radiation_type MoK\a
_diffrn_radiation_wavelength 0.71073
_diffrn_reflns_av_R_equivalents 0.0000
_diffrn_reflns_av_sigmaI/netI 0.1114
_diffrn_reflns_limit_h_max 12
_diffrn_reflns_limit_h_min -12
_diffrn_reflns_limit_k_max 15
_diffrn_reflns_limit_k_min -14
_diffrn_reflns_limit_l_max 17
_diffrn_reflns_limit_l_min 0
_diffrn_reflns_number 6489
_diffrn_reflns_theta_full 29.00
_diffrn_reflns_theta_max 29.00
_diffrn_reflns_theta_min 1.67
_exptl_absorpt_coefficient_mu 9.814
_exptl_absorpt_correction_T_max 0.8279
_exptl_absorpt_correction_T_min 0.4115
_exptl_absorpt_correction_type multi-scan
_exptl_absorpt_process_details 'Blessing, Acta Cryst. (1995) A51 33-38.'
_exptl_crystal_colour red
_exptl_crystal_density_diffrn 2.123
_exptl_crystal_density_method 'not measured'
_exptl_crystal_description plate
_exptl_crystal_F_000 738
_exptl_crystal_size_max 0.11
_exptl_crystal_size_mid 0.05
_exptl_crystal_size_min 0.02
_refine_diff_density_max 1.501
_refine_diff_density_min -1.282
_refine_diff_density_rms 0.256
_refine_ls_extinction_method none
_refine_ls_goodness_of_fit_ref 1.032
_refine_ls_hydrogen_treatment refall
_refine_ls_matrix_type full
_refine_ls_number_parameters 336
_refine_ls_number_reflns 6489
_refine_ls_number_restraints 0
_refine_ls_restrained_S_all 1.032
_refine_ls_R_factor_all 0.1020
_refine_ls_R_factor_gt 0.0548
_refine_ls_shift/su_max 0.001
_refine_ls_shift/su_mean 0.000
_refine_ls_structure_factor_coef Fsqd
_refine_ls_weighting_details 'calc w=1/[\s^2^(Fo^2^)+(0.0246P)^2^+1.8360P] where P=(Fo^2^+2Fc^2^)/3'
_refine_ls_weighting_scheme calc
_refine_ls_wR_factor_gt 0.0831
_refine_ls_wR_factor_ref 0.0994
_reflns_number_gt 4487
_reflns_number_total 6489
_reflns_threshold_expression >2sigma(I)
_cod_data_source_file 807242fsup1.cif
_cod_data_source_block bc252
_cod_depositor_comments
;
The following automatic conversions were performed:

'_symmetry_cell_setting' value 'Triclinic' changed to 'triclinic'
according to /home/saulius/struct/CIF-dictionaries/cif_core.dic
dictionary named 'cif_core.dic' version 2.4.2 from
2011-04-26.

'_exptl_absorpt_correction_type' value 'multiscan'
changed to 'multi-scan' according to
/home/saulius/struct/CIF-dictionaries/cif_core.dic dictionary named
'cif_core.dic' version 2.4.2 from 2011-04-26.

Automatic conversion script
Id: cif_fix_values 1891 2012-01-12 08:04:46Z andrius 
;
_cod_original_sg_symbol_H-M P-1
_cod_database_code 7110365

loop_
_symmetry_equiv_pos_as_xyz
'x, y, z'
'-x, -y, -z'

loop_
_atom_site_label
_atom_site_type_symbol
_atom_site_fract_x
_atom_site_fract_y
_atom_site_fract_z
_atom_site_U_iso_or_equiv
_atom_site_adp_type
_atom_site_occupancy
_atom_site_symmetry_multiplicity
_atom_site_calc_flag
Hg1 Hg 0.13451(4) 0.05094(3) 1.31298(3) 0.02147(9) Uani 1 1 d
Br1 Br 0.13267(10) -0.16007(8) 1.31197(7) 0.0335(2) Uani 1 1 d
Br2 Br 0.25612(10) 0.18707(9) 1.34938(8) 0.0352(2) Uani 1 1 d
N1 N 0.1583(8) 0.5111(6) 0.3628(6) 0.0198(16) Uani 1 1 d
H1 H 0.115(9) 0.505(8) 0.412(7) 0.02(3) Uiso 1 1 d
N2 N 0.1796(7) 0.3800(6) 0.5958(5) 0.0198(14) Uani 1 1 d
N3 N 0.8763(7) 0.1630(6) 0.3798(5) 0.0195(14) Uani 1 1 d
N4 N 0.0765(7) 0.1597(6) 1.1182(5) 0.0224(15) Uani 1 1 d
C1 C 0.1159(9) 0.5795(7) 0.2588(6) 0.0182(17) Uani 1 1 d
C2 C 0.2573(9) 0.5611(8) 0.1926(7) 0.0239(19) Uani 1 1 d
H2B H 0.254(8) 0.602(7) 0.121(7) 0.02(2) Uiso 1 1 d
C3 C 0.3770(9) 0.4812(7) 0.2574(6) 0.0209(17) Uani 1 1 d
H3B H 0.493(8) 0.448(6) 0.231(6) 0.015(19) Uiso 1 1 d
C4 C 0.3146(9) 0.4488(7) 0.3658(6) 0.0199(17) Uani 1 1 d
C5 C 0.3972(8) 0.3649(7) 0.4572(6) 0.0175(16) Uani 1 1 d
C6 C 0.3319(8) 0.3352(7) 0.5643(6) 0.0187(16) Uani 1 1 d
C7 C 0.4229(10) 0.2549(8) 0.6591(7) 0.0268(19) Uani 1 1 d
H7A H 0.526(8) 0.218(6) 0.647(5) 0.005(17) Uiso 1 1 d
C8 C 0.3231(9) 0.2521(8) 0.7458(8) 0.025(2) Uani 1 1 d
H8A H 0.339(10) 0.213(9) 0.808(8) 0.04(3) Uiso 1 1 d
C9 C 0.1704(8) 0.3285(7) 0.7072(6) 0.0200(17) Uani 1 1 d
C10 C 0.0325(9) 0.3477(7) 0.7742(6) 0.0171(16) Uani 1 1 d
C11 C 0.5645(8) 0.2952(7) 0.4358(6) 0.0198(17) Uani 1 1 d
C12 C 0.6233(9) 0.1647(7) 0.4385(6) 0.0208(17) Uani 1 1 d
H12A H 0.565(8) 0.119(7) 0.452(6) 0.014(19) Uiso 1 1 d
C13 C 0.7763(9) 0.1029(8) 0.4082(6) 0.0219(18) Uani 1 1 d
H13A H 0.812(9) 0.021(8) 0.401(7) 0.04(3) Uiso 1 1 d
C14 C 0.8241(10) 0.2879(8) 0.3827(6) 0.0232(18) Uani 1 1 d
H14A H 0.908(9) 0.317(7) 0.375(6) 0.03(2) Uiso 1 1 d
C15 C 0.6697(10) 0.3555(8) 0.4104(7) 0.0246(19) Uani 1 1 d
H15A H 0.643(9) 0.429(7) 0.408(7) 0.02(2) Uiso 1 1 d
C16 C 0.0454(8) 0.2812(7) 0.8942(6) 0.0187(17) Uani 1 1 d
C17 C 0.0943(10) 0.1484(8) 0.9325(7) 0.028(2) Uani 1 1 d
H17A H 0.127(10) 0.096(8) 0.885(7) 0.04(3) Uiso 1 1 d
C18 C 0.1084(9) 0.0890(8) 1.0439(6) 0.0248(18) Uani 1 1 d
H18A H 0.154(8) -0.022(7) 1.079(6) 0.02(2) Uiso 1 1 d
C19 C 0.0248(11) 0.2894(8) 1.0826(7) 0.031(2) Uani 1 1 d
H19A H -0.008(13) 0.337(10) 1.148(10) 0.09(4) Uiso 1 1 d
C20 C 0.0067(11) 0.3516(8) 0.9732(7) 0.031(2) Uani 1 1 d
H20A H -0.046(10) 0.445(9) 0.948(7) 0.05(3) Uiso 1 1 d
C21 C 0.5099(13) 0.7562(11) 0.9081(11) 0.050(3) Uani 1 1 d
H21A H 0.561(11) 0.738(9) 0.858(8) 0.04(3) Uiso 1 1 d
Cl1 Cl 0.5101(4) 0.8990(3) 0.9282(3) 0.0769(10) Uani 1 1 d
Cl2 Cl 0.5908(3) 0.6257(3) 1.0172(2) 0.0593(7) Uani 1 1 d
Cl3 Cl 0.3224(3) 0.7719(3) 0.8890(2) 0.0566(7) Uani 1 1 d

loop_
_atom_site_aniso_label
_atom_site_aniso_U_11
_atom_site_aniso_U_22
_atom_site_aniso_U_33
_atom_site_aniso_U_23
_atom_site_aniso_U_13
_atom_site_aniso_U_12
Hg1 0.02012(16) 0.02298(16) 0.02018(17) -0.00372(12) -0.00162(11) -0.00780(12)
Br1 0.0421(6) 0.0233(4) 0.0372(5) -0.0059(4) -0.0100(4) -0.0124(4)
Br2 0.0360(5) 0.0413(5) 0.0385(6) -0.0092(4) -0.0028(4) -0.0248(4)
N1 0.016(4) 0.018(4) 0.016(4) -0.003(3) 0.002(3) 0.001(3)
N2 0.021(4) 0.022(3) 0.011(3) -0.006(3) -0.004(3) 0.000(3)
N3 0.022(4) 0.022(3) 0.010(3) -0.001(3) -0.001(3) -0.006(3)
N4 0.029(4) 0.020(3) 0.014(4) 0.004(3) -0.004(3) -0.010(3)
C1 0.029(5) 0.022(4) 0.005(4) -0.001(3) -0.002(3) -0.011(3)
C2 0.031(5) 0.027(4) 0.010(4) 0.002(3) 0.005(3) -0.013(4)
C3 0.017(4) 0.021(4) 0.017(4) -0.001(3) 0.002(3) -0.002(3)
C4 0.023(4) 0.015(4) 0.023(4) -0.002(3) -0.002(3) -0.009(3)
C5 0.018(4) 0.019(4) 0.018(4) -0.006(3) -0.002(3) -0.009(3)
C6 0.017(4) 0.021(4) 0.018(4) -0.007(3) -0.004(3) -0.004(3)
C7 0.014(4) 0.036(5) 0.022(5) 0.000(4) -0.005(3) -0.003(4)
C8 0.014(4) 0.031(5) 0.022(5) -0.004(4) -0.002(4) -0.002(4)
C9 0.018(4) 0.014(4) 0.019(4) -0.001(3) 0.001(3) 0.000(3)
C10 0.026(4) 0.019(4) 0.009(4) -0.003(3) -0.006(3) -0.009(3)
C11 0.019(4) 0.023(4) 0.015(4) -0.003(3) 0.001(3) -0.007(3)
C12 0.017(4) 0.020(4) 0.022(4) 0.004(3) -0.002(3) -0.010(3)
C13 0.028(5) 0.016(4) 0.021(4) 0.000(3) -0.007(3) -0.009(4)
C14 0.030(5) 0.027(5) 0.018(4) -0.010(3) 0.009(4) -0.018(4)
C15 0.024(5) 0.023(5) 0.031(5) -0.015(4) -0.002(4) -0.007(4)
C16 0.015(4) 0.023(4) 0.016(4) -0.007(3) 0.007(3) -0.007(3)
C17 0.039(5) 0.020(4) 0.021(5) -0.002(4) -0.005(4) -0.008(4)
C18 0.033(5) 0.022(4) 0.017(4) -0.007(3) -0.001(4) -0.006(4)
C19 0.051(6) 0.024(5) 0.017(5) -0.009(4) -0.004(4) -0.009(4)
C20 0.056(6) 0.019(4) 0.017(5) 0.004(4) -0.001(4) -0.018(4)
C21 0.047(7) 0.055(7) 0.061(8) -0.023(6) 0.019(6) -0.035(6)
Cl1 0.067(2) 0.0541(18) 0.122(3) -0.0429(19) 0.0101(19) -0.0262(16)
Cl2 0.0561(18) 0.0658(18) 0.0493(18) -0.0077(14) -0.0010(14) -0.0212(14)
Cl3 0.0399(15) 0.0754(19) 0.0531(18) -0.0127(14) -0.0007(13) -0.0229(14)

loop_
_atom_type_symbol
_atom_type_description
_atom_type_scat_dispersion_real
_atom_type_scat_dispersion_imag
_atom_type_scat_source
C C 0.0033 0.0016 'International Tables Vol C Tables 4.2.6.8 and 6.1.1.4'
H H 0.0000 0.0000 'International Tables Vol C Tables 4.2.6.8 and 6.1.1.4'
N N 0.0061 0.0033 'International Tables Vol C Tables 4.2.6.8 and 6.1.1.4'
Cl Cl 0.1484 0.1585 'International Tables Vol C Tables 4.2.6.8 and 6.1.1.4'
Br Br -0.2901 2.4595 'International Tables Vol C Tables 4.2.6.8 and 6.1.1.4'
Hg Hg -2.3894 9.2266 'International Tables Vol C Tables 4.2.6.8 and 6.1.1.4'

loop_
_geom_angle_atom_site_label_1
_geom_angle_atom_site_label_2
_geom_angle_atom_site_label_3
_geom_angle
_geom_angle_site_symmetry_1
_geom_angle_site_symmetry_3
N3 Hg1 Br1 103.18(15) 1_456 .
N3 Hg1 Br2 97.73(16) 1_456 .
Br1 Hg1 Br2 152.21(3) . .
N3 Hg1 N4 93.0(2) 1_456 .
Br1 Hg1 N4 97.42(15) . .
Br2 Hg1 N4 99.57(15) . .
C1 N1 C4 111.5(7) . .
C1 N1 H1 131(7) . .
C4 N1 H1 117(7) . .
C6 N2 C9 105.7(6) . .
C13 N3 C14 117.9(7) . .
C13 N3 Hg1 119.7(5) . 1_654
C14 N3 Hg1 122.3(5) . 1_654
C18 N4 C19 118.4(7) . .
C18 N4 Hg1 120.1(5) . .
C19 N4 Hg1 121.3(5) . .
N1 C1 C10 127.0(7) . 2_566
N1 C1 C2 105.2(6) . .
C10 C1 C2 127.8(7) 2_566 .
C3 C2 C1 108.8(7) . .
C3 C2 H2B 132(5) . .
C1 C2 H2B 119(5) . .
C2 C3 C4 107.7(7) . .
C2 C3 H3B 126(4) . .
C4 C3 H3B 126(4) . .
N1 C4 C5 126.9(7) . .
N1 C4 C3 106.7(7) . .
C5 C4 C3 126.4(7) . .
C4 C5 C6 125.1(7) . .
C4 C5 C11 116.3(7) . .
C6 C5 C11 118.4(6) . .
N2 C6 C5 126.1(7) . .
N2 C6 C7 110.4(7) . .
C5 C6 C7 123.5(7) . .
C8 C7 C6 106.5(7) . .
C8 C7 H7A 136(4) . .
C6 C7 H7A 118(4) . .
C7 C8 C9 107.5(8) . .
C7 C8 H8A 129(7) . .
C9 C8 H8A 123(7) . .
N2 C9 C10 125.1(7) . .
N2 C9 C8 110.0(7) . .
C10 C9 C8 124.9(7) . .
C1 C10 C9 126.9(7) 2_566 .
C1 C10 C16 115.6(6) 2_566 .
C9 C10 C16 117.5(6) . .
C12 C11 C15 116.3(7) . .
C12 C11 C5 120.8(7) . .
C15 C11 C5 123.0(7) . .
C13 C12 C11 120.7(7) . .
C13 C12 H12A 116(5) . .
C11 C12 H12A 123(5) . .
N3 C13 C12 122.6(7) . .
N3 C13 H13A 116(5) . .
C12 C13 H13A 121(5) . .
N3 C14 C15 121.7(7) . .
N3 C14 H14A 111(4) . .
C15 C14 H14A 126(4) . .
C11 C15 C14 120.7(8) . .
C11 C15 H15A 121(6) . .
C14 C15 H15A 118(6) . .
C17 C16 C20 116.2(7) . .
C17 C16 C10 122.8(7) . .
C20 C16 C10 121.0(7) . .
C16 C17 C18 121.6(8) . .
C16 C17 H17A 121(6) . .
C18 C17 H17A 117(6) . .
N4 C18 C17 120.7(7) . .
N4 C18 H18A 116(4) . .
C17 C18 H18A 124(4) . .
N4 C19 C20 122.4(8) . .
N4 C19 H19A 113(6) . .
C20 C19 H19A 124(6) . .
C19 C20 C16 120.5(8) . .
C19 C20 H20A 122(5) . .
C16 C20 H20A 116(5) . .
Cl2 C21 Cl1 110.5(7) . .
Cl2 C21 Cl3 111.1(6) . .
Cl1 C21 Cl3 111.4(7) . .
Cl2 C21 H21A 104(8) . .
Cl1 C21 H21A 111(8) . .
Cl3 C21 H21A 108(8) . .

loop_
_geom_bond_atom_site_label_1
_geom_bond_atom_site_label_2
_geom_bond_distance
_geom_bond_site_symmetry_2
Hg1 N3 2.410(6) 1_456
Hg1 Br1 2.4671(10) .
Hg1 Br2 2.4770(10) .
Hg1 N4 2.482(6) .
N1 C1 1.367(9) .
N1 C4 1.368(10) .
N1 H1 0.69(8) .
N2 C6 1.359(9) .
N2 C9 1.376(9) .
N3 C13 1.341(10) .
N3 C14 1.344(9) .
N3 Hg1 2.410(6) 1_654
N4 C18 1.346(10) .
N4 C19 1.347(10) .
C1 C10 1.386(10) 2_566
C1 C2 1.433(10) .
C2 C3 1.366(11) .
C2 H2B 0.90(8) .
C3 C4 1.416(10) .
C3 H3B 1.04(7) .
C4 C5 1.403(10) .
C5 C6 1.407(10) .
C5 C11 1.486(10) .
C6 C7 1.462(10) .
C7 C8 1.331(11) .
C7 H7A 0.90(6) .
C8 C9 1.447(10) .
C8 H8A 0.80(9) .
C9 C10 1.412(10) .
C10 C1 1.386(10) 2_566
C10 C16 1.504(10) .
C11 C12 1.384(10) .
C11 C15 1.386(11) .
C12 C13 1.382(11) .
C12 H12A 0.89(7) .
C13 H13A 0.90(8) .
C14 C15 1.398(11) .
C14 H14A 0.97(8) .
C15 H15A 0.79(7) .
C16 C17 1.383(10) .
C16 C20 1.385(11) .
C17 C18 1.392(11) .
C17 H17A 0.91(9) .
C18 H18A 1.16(7) .
C19 C20 1.379(11) .
C19 H19A 1.07(12) .
C20 H20A 0.97(9) .
C21 Cl2 1.745(13) .
C21 Cl1 1.754(11) .
C21 Cl3 1.768(12) .
C21 H21A 0.76(9) .
